data_7115015
loop_
_publ_author_name
'Maji, Samir Kumar'
'Banerjee, Arindam'
'Drew, Michael G. B.'

_publ_section_title
;
 First crystallographic signature of amyloid-like fibril forming \b-sheet
 assemblage from a tripeptide with non-coded amino acids
;
_journal_issue 19
_journal_name_full 'Chemical Communications'
_journal_page_first 1946
_journal_paper_doi 10.1039/b105418j
_journal_year 2001
_chemical_formula_sum 'C16 H29 N3 O6'
_chemical_formula_weight 359.42
_chemical_name_systematic
; 
? 
;
_space_group_IT_number 56
_symmetry_cell_setting orthorhombic
_symmetry_space_group_name_Hall '-P 2ab 2ac'
_symmetry_space_group_name_H-M 'P c c n'
_atom_sites_solution_hydrogens geom
_atom_sites_solution_primary direct
_atom_sites_solution_secondary difmap
_audit_creation_method SHELXL-97
_cell_angle_alpha 90.00
_cell_angle_beta 90.00
_cell_angle_gamma 90.00
_cell_formula_units_Z 8
_cell_length_a 37.25(4)
_cell_length_b 11.123(19)
_cell_length_c 9.610(14)
_cell_measurement_temperature 293(2)
_cell_volume 3982(10)
_computing_cell_refinement XDS
_computing_data_collection 'XDS (Kabsch, 1991)'
_computing_data_reduction XDS
_computing_molecular_graphics PLATON(Spek,1994)
_computing_structure_refinement 'SHELXL-93 (Sheldrick, 1993)'
_computing_structure_solution 'SHELXS-86 (Sheldrick, 1990)'
_diffrn_ambient_temperature 293(2)
_diffrn_measurement_device 'Marresearch Image Plate'
_diffrn_measurement_method '95 frames at 2^o intervals, counting time 2 min.'
_diffrn_radiation_monochromator graphite
_diffrn_radiation_source 'fine-focus sealed tube'
_diffrn_radiation_type MoK\a
_diffrn_radiation_wavelength 0.71073
_diffrn_reflns_av_R_equivalents 0.0506
_diffrn_reflns_av_sigmaI/netI 0.0451
_diffrn_reflns_limit_h_max 39
_diffrn_reflns_limit_h_min -39
_diffrn_reflns_limit_k_max 8
_diffrn_reflns_limit_k_min -8
_diffrn_reflns_limit_l_max 9
_diffrn_reflns_limit_l_min 0
_diffrn_reflns_number 4684
_diffrn_reflns_theta_max 22.36
_diffrn_reflns_theta_min 1.91
_exptl_absorpt_coefficient_mu 0.092
_exptl_crystal_density_diffrn 1.199
_exptl_crystal_density_method 'not measured'
_exptl_crystal_F_000 1552
_refine_diff_density_max 0.358
_refine_diff_density_min -0.317
_refine_diff_density_rms 0.094
_refine_ls_extinction_coef 0.010(3)
_refine_ls_extinction_expression Fc^*^=kFc[1+0.001xFc^2^\l^3^/sin(2\q)]^-1/4^
_refine_ls_extinction_method SHELXL
_refine_ls_goodness_of_fit_ref 1.079
_refine_ls_hydrogen_treatment mixed
_refine_ls_matrix_type full
_refine_ls_number_parameters 233
_refine_ls_number_reflns 1777
_refine_ls_number_restraints 0
_refine_ls_restrained_S_all 1.079
_refine_ls_R_factor_all 0.1156
_refine_ls_R_factor_gt 0.0747
_refine_ls_shift/su_max 0.005
_refine_ls_shift/su_mean 0.001
_refine_ls_structure_factor_coef Fsqd
_refine_ls_weighting_details 'w=1/[\s^2^(Fo^2^)+(0.1734P)^2^+0.0000P] where P=(Fo^2^+2Fc^2^)/3'
_refine_ls_weighting_scheme calc
_refine_ls_wR_factor_gt 0.1984
_refine_ls_wR_factor_ref 0.2472
_reflns_number_gt 1255
_reflns_number_total 1777
_reflns_threshold_expression >2sigma(I)
_cod_data_source_file b105418j.txt
_cod_data_source_block 1
_cod_depositor_comments
;
The following automatic conversions were performed:

'_refine_ls_weighting_scheme' value 'calc
w=1/[\s^2^(Fo^2^)+(0.1734P)^2^+0.0000P] where P=(Fo^2^+2Fc^2^)/3' was
changed to 'calc'. New tag '_refine_ls_weighting_details' was
created. The value of the new tag was set to
'w=1/[\s^2^(Fo^2^)+(0.1734P)^2^+0.0000P] where P=(Fo^2^+2Fc^2^)/3'.

Automatic conversion script
Id: cif_fix_values 3143 2015-03-26 13:38:13Z robertas 

2018-02-22
Z value and formula fixed to values more according to usual
chemical conventions.                 miguel
;
_cod_original_formula_sum 'C32 H58 N6 O12'
_cod_original_formula_weight 718.84
_cod_original_formula_units_Z 4
_cod_original_cell_volume 3981(10)
_cod_original_sg_symbol_H-M Pccn
_cod_database_code 7115015

loop_
_symmetry_equiv_pos_as_xyz
'x, y, z'
'-x+1/2, -y+1/2, z'
'x+1/2, -y, -z+1/2'
'-x, y+1/2, -z+1/2'
'-x, -y, -z'
'x-1/2, y-1/2, -z'
'-x-1/2, y, z-1/2'
'x, -y-1/2, z-1/2'

loop_
_atom_site_label
_atom_site_type_symbol
_atom_site_fract_x
_atom_site_fract_y
_atom_site_fract_z
_atom_site_U_iso_or_equiv
_atom_site_adp_type
_atom_site_occupancy
_atom_site_calc_flag
_atom_site_refinement_flags
C101 C 0.67859(17) 0.5681(7) 0.0036(7) 0.107(3) Uani 1 d .
H10A H 0.6636 0.5001 -0.0160 0.128 Uiso 1 calc R
H10B H 0.7005 0.5412 0.0461 0.128 Uiso 1 calc R
H10C H 0.6840 0.6095 -0.0815 0.128 Uiso 1 calc R
C102 C 0.68071(17) 0.7660(7) 0.1271(8) 0.103(3) Uani 1 d .
H10D H 0.6849 0.8063 0.0403 0.124 Uiso 1 calc R
H10E H 0.7033 0.7457 0.1691 0.124 Uiso 1 calc R
H10F H 0.6675 0.8180 0.1883 0.124 Uiso 1 calc R
C103 C 0.64982(16) 0.5887(8) 0.2362(7) 0.098(3) Uani 1 d .
H10G H 0.6380 0.6439 0.2977 0.118 Uiso 1 calc R
H10H H 0.6714 0.5595 0.2795 0.118 Uiso 1 calc R
H10I H 0.6341 0.5223 0.2166 0.118 Uiso 1 calc R
C1 C 0.65929(14) 0.6524(6) 0.1015(6) 0.066(2) Uani 1 d .
O2 O 0.62615(9) 0.6821(4) 0.0226(4) 0.0644(14) Uani 1 d .
C3 C 0.60180(14) 0.7610(6) 0.0706(6) 0.0594(18) Uani 1 d .
O4 O 0.60059(10) 0.8023(4) 0.1883(4) 0.0726(15) Uani 1 d .
N5 N 0.57758(10) 0.7890(4) -0.0291(4) 0.0552(15) Uani 1 d .
H5 H 0.5770 0.7480 -0.1050 0.066 Uiso 1 calc R
C6 C 0.55291(12) 0.8860(6) -0.0094(5) 0.0567(19) Uani 1 d .
H6A H 0.5457 0.9161 -0.0999 0.068 Uiso 1 calc R
H6B H 0.5652 0.9507 0.0387 0.068 Uiso 1 calc R
C7 C 0.51915(11) 0.8526(6) 0.0731(5) 0.0511(18) Uani 1 d .
H7A H 0.5261 0.8039 0.1524 0.061 Uiso 1 calc R
H7B H 0.5082 0.9256 0.1084 0.061 Uiso 1 calc R
C8 C 0.49143(12) 0.7841(6) -0.0115(6) 0.0526(17) Uani 1 d .
O9 O 0.48678(9) 0.8054(4) -0.1365(4) 0.0655(14) Uani 1 d .
N10 N 0.47213(10) 0.7022(4) 0.0600(4) 0.0490(14) Uani 1 d .
H10 H 0.4768 0.6926 0.1470 0.059 Uiso 1 calc R
C11 C 0.44349(11) 0.6280(6) -0.0024(5) 0.0509(17) Uani 1 d .
C12 C 0.45826(13) 0.5424(6) -0.1131(5) 0.069(2) Uani 1 d .
H12A H 0.4714 0.5875 -0.1814 0.083 Uiso 1 calc R
H12B H 0.4387 0.5011 -0.1574 0.083 Uiso 1 calc R
H12C H 0.4739 0.4848 -0.0700 0.083 Uiso 1 calc R
C13 C 0.42708(14) 0.5526(5) 0.1170(5) 0.062(2) Uani 1 d .
H13A H 0.4450 0.4996 0.1541 0.074 Uiso 1 calc R
H13B H 0.4074 0.5062 0.0818 0.074 Uiso 1 calc R
H13C H 0.4187 0.6053 0.1891 0.074 Uiso 1 calc R
C14 C 0.41443(13) 0.7084(6) -0.0666(6) 0.0530(17) Uani 1 d .
N15 N 0.40203(10) 0.7982(5) 0.0130(5) 0.0615(16) Uani 1 d .
H15 H 0.4127 0.8141 0.0901 0.074 Uiso 1 calc R
O16 O 0.40138(9) 0.6868(4) -0.1816(4) 0.0663(15) Uani 1 d .
C17 C 0.37112(12) 0.8692(6) -0.0272(6) 0.0602(18) Uani 1 d .
H17A H 0.3713 0.8812 -0.1272 0.072 Uiso 1 calc R
H17B H 0.3724 0.9474 0.0170 0.072 Uiso 1 calc R
C18 C 0.33671(13) 0.8069(7) 0.0150(7) 0.079(2) Uani 1 d .
H18A H 0.3358 0.8003 0.1156 0.095 Uiso 1 calc R
H18B H 0.3365 0.7262 -0.0233 0.095 Uiso 1 calc R
C19 C 0.30387(15) 0.8746(8) -0.0356(8) 0.088(2) Uani 1 d .
O20 O 0.28611(14) 0.9423(7) 0.0306(6) 0.146(3) Uani 1 d .
C22 C 0.26705(18) 0.9218(10) -0.2269(9) 0.149(4) Uani 1 d .
H21A H 0.2455 0.8771 -0.2097 0.179 Uiso 1 calc R
H21B H 0.2706 0.9299 -0.3254 0.179 Uiso 1 calc R
H21C H 0.2651 1.0000 -0.1855 0.179 Uiso 1 calc R
O21 O 0.29794(12) 0.8575(7) -0.1654(6) 0.138(3) Uani 1 d .

loop_
_atom_site_aniso_label
_atom_site_aniso_U_11
_atom_site_aniso_U_22
_atom_site_aniso_U_33
_atom_site_aniso_U_23
_atom_site_aniso_U_13
_atom_site_aniso_U_12
C101 0.086(4) 0.144(9) 0.091(5) -0.014(5) -0.002(4) 0.046(5)
C102 0.075(4) 0.105(8) 0.130(7) 0.008(5) -0.025(4) -0.016(5)
C103 0.087(4) 0.116(8) 0.092(6) 0.028(5) -0.014(4) 0.008(5)
C1 0.054(3) 0.086(6) 0.059(4) 0.008(4) -0.015(3) 0.002(4)
O2 0.060(2) 0.088(4) 0.045(2) -0.005(2) -0.0034(17) 0.012(2)
C3 0.061(3) 0.076(6) 0.042(4) 0.000(4) 0.009(3) -0.006(3)
O4 0.078(3) 0.100(4) 0.040(3) -0.007(2) -0.0044(16) 0.015(2)
N5 0.050(2) 0.075(4) 0.040(3) -0.004(2) -0.0058(19) 0.006(3)
C6 0.052(3) 0.071(6) 0.047(3) 0.010(3) -0.001(2) -0.005(3)
C7 0.046(3) 0.063(5) 0.045(3) -0.003(3) 0.001(2) -0.003(3)
C8 0.044(3) 0.072(6) 0.042(4) -0.003(3) -0.002(2) 0.011(3)
O9 0.063(2) 0.100(4) 0.034(3) 0.006(2) -0.0044(15) -0.003(2)
N10 0.047(2) 0.065(4) 0.035(2) 0.003(2) -0.0046(18) -0.001(2)
C11 0.043(3) 0.064(5) 0.046(3) -0.007(3) 0.000(2) -0.002(3)
C12 0.061(3) 0.088(7) 0.057(4) -0.008(3) -0.003(2) 0.008(3)
C13 0.067(3) 0.069(6) 0.050(4) -0.001(3) 0.000(2) -0.016(3)
C14 0.049(3) 0.069(5) 0.040(4) 0.001(3) 0.005(2) -0.007(3)
N15 0.052(2) 0.083(5) 0.049(3) -0.007(3) -0.010(2) 0.016(3)
O16 0.060(2) 0.102(4) 0.037(3) -0.001(2) -0.0116(16) 0.003(2)
C17 0.053(3) 0.066(5) 0.061(4) -0.008(3) 0.004(2) -0.002(3)
C18 0.056(3) 0.088(6) 0.092(5) 0.022(4) 0.007(3) -0.002(4)
C19 0.050(4) 0.133(8) 0.082(6) 0.001(5) 0.011(3) -0.008(4)
O20 0.095(4) 0.225(9) 0.119(5) -0.024(5) 0.013(3) 0.040(4)
C22 0.082(5) 0.238(13) 0.127(7) 0.017(7) -0.035(5) 0.009(7)
O21 0.082(3) 0.228(8) 0.104(5) -0.018(4) -0.008(3) 0.041(4)

loop_
_atom_type_symbol
_atom_type_description
_atom_type_scat_dispersion_real
_atom_type_scat_dispersion_imag
_atom_type_scat_source
C C 0.0033 0.0016 'International Tables Vol C Tables 4.2.6.8 and 6.1.1.4'
H H 0.0000 0.0000 'International Tables Vol C Tables 4.2.6.8 and 6.1.1.4'
N N 0.0061 0.0033 'International Tables Vol C Tables 4.2.6.8 and 6.1.1.4'
O O 0.0106 0.0060 'International Tables Vol C Tables 4.2.6.8 and 6.1.1.4'

loop_
_geom_angle_atom_site_label_1
_geom_angle_atom_site_label_2
_geom_angle_atom_site_label_3
_geom_angle
O2 C1 C101 102.5(5)
O2 C1 C103 110.2(5)
C101 C1 C103 110.6(6)
O2 C1 C102 109.5(5)
C101 C1 C102 111.6(5)
C103 C1 C102 111.9(6)
C3 O2 C1 122.1(5)
O4 C3 O2 126.0(5)
O4 C3 N5 123.0(6)
O2 C3 N5 110.9(5)
C3 N5 C6 120.6(5)
N5 C6 C7 114.4(5)
C8 C7 C6 113.8(5)
O9 C8 N10 123.3(5)
O9 C8 C7 121.3(6)
N10 C8 C7 115.4(5)
C8 N10 C11 123.8(4)
N10 C11 C12 111.8(4)
N10 C11 C14 110.4(5)
C12 C11 C14 109.7(4)
N10 C11 C13 106.7(4)
C12 C11 C13 108.7(5)
C14 C11 C13 109.6(4)
O16 C14 N15 121.4(5)
O16 C14 C11 121.8(5)
N15 C14 C11 116.6(5)
C14 N15 C17 121.9(4)
N15 C17 C18 110.6(5)
C17 C18 C19 111.7(6)
O20 C19 O21 121.3(7)
O20 C19 C18 126.3(8)
O21 C19 C18 112.2(7)
C19 O21 C22 116.9(7)

loop_
_geom_bond_atom_site_label_1
_geom_bond_atom_site_label_2
_geom_bond_distance
C101 C1 1.510(9)
C102 C1 1.515(9)
C103 C1 1.517(9)
C1 O2 1.486(6)
O2 C3 1.344(7)
C3 O4 1.221(7)
C3 N5 1.352(7)
N5 C6 1.430(7)
C6 C7 1.533(7)
C7 C8 1.518(7)
C8 O9 1.237(6)
C8 N10 1.349(7)
N10 C11 1.475(6)
C11 C12 1.531(7)
C11 C14 1.534(8)
C11 C13 1.547(7)
C14 O16 1.231(6)
C14 N15 1.340(7)
N15 C17 1.449(7)
C17 C18 1.513(7)
C18 C19 1.517(9)
C19 O20 1.187(8)
C19 O21 1.281(8)
C22 O21 1.478(9)

loop_
_geom_torsion_atom_site_label_1
_geom_torsion_atom_site_label_2
_geom_torsion_atom_site_label_3
_geom_torsion_atom_site_label_4
_geom_torsion
C101 C1 O2 C3 -176.6(5)
C103 C1 O2 C3 65.6(8)
C102 C1 O2 C3 -58.0(7)
C1 O2 C3 O4 -12.0(9)
C1 O2 C3 N5 169.1(5)
O4 C3 N5 C6 11.7(8)
O2 C3 N5 C6 -169.3(4)
C3 N5 C6 C7 -83.8(6)
N5 C6 C7 C8 -77.6(6)
C6 C7 C8 O9 -34.7(7)
C6 C7 C8 N10 146.8(5)
O9 C8 N10 C11 0.4(8)
C7 C8 N10 C11 178.8(4)
C8 N10 C11 C12 64.6(7)
C8 N10 C11 C14 -57.7(6)
C8 N10 C11 C13 -176.7(4)
N10 C11 C14 O16 136.3(5)
C12 C11 C14 O16 12.7(7)
C13 C11 C14 O16 -106.5(6)
N10 C11 C14 N15 -48.5(6)
C12 C11 C14 N15 -172.1(5)
C13 C11 C14 N15 68.7(6)
O16 C14 N15 C17 4.4(8)
C11 C14 N15 C17 -170.8(4)
C14 N15 C17 C18 84.1(6)
N15 C17 C18 C19 -175.6(6)
C17 C18 C19 O20 -98.2(9)
C17 C18 C19 O21 77.5(8)
O20 C19 O21 C22 -2.6(12)
C18 C19 O21 C22 -178.5(6)
